data_7046592
loop_
_publ_author_name
'Nichols, Brian R.'
'Akhmedov, Novruz G.'
'Petersen, Jeffrey L.'
'Popp, Brian V.'

_publ_section_title
;
 Access to a pair of ambiphilic phosphine-borane regioisomers by
 rhodium-catalyzed hydroboration.
;
_journal_issue 25
_journal_name_full 'Dalton transactions (Cambridge, England : 2003)'
_journal_page_first 8456
_journal_page_last 8465
_journal_paper_doi 10.1039/c8dt01467a
_journal_volume 47
_journal_year 2018
_chemical_formula_sum 'C30 H40 B Cl P Rh'
_chemical_formula_weight 580.76
_chemical_name_systematic
chloroform[[(1,2,5,6-n)-1,5-cyclooctadiene][(2-(9-borabicyclo[3.3.1]non-9-yl)ethyl]diphenylphosphine]rhodium
_space_group_IT_number 2
_space_group_name_Hall '-P 1'
_space_group_name_H-M_alt 'P -1'
_symmetry_cell_setting triclinic
_symmetry_space_group_name_Hall '-P 1'
_symmetry_space_group_name_H-M 'P -1'
_atom_sites_solution_hydrogens geom
_atom_sites_solution_primary direct
_atom_sites_solution_secondary difmap
_audit_creation_method SHELXL-97
_audit_update_record
;
2018-03-30 deposited with the CCDC.
2018-06-04 downloaded from the CCDC.
;
_cell_angle_alpha 65.811(2)
_cell_angle_beta 75.634(1)
_cell_angle_gamma 62.642(1)
_cell_formula_units_Z 2
_cell_length_a 11.0741(10)
_cell_length_b 11.6900(10)
_cell_length_c 13.0735(11)
_cell_measurement_reflns_used 7357
_cell_measurement_temperature 293(2)
_cell_measurement_theta_max 27.59
_cell_measurement_theta_min 2.26
_cell_volume 1367.4(2)
_computing_structure_refinement 'SHELXL-97 (Sheldrick, 1997)'
_computing_structure_solution 'SHELXS-97 (Sheldrick, 1990)'
_diffrn_ambient_temperature 293(2)
_diffrn_measured_fraction_theta_full 0.941
_diffrn_measured_fraction_theta_max 0.941
_diffrn_measurement_device_type Siemens
_diffrn_radiation_monochromator graphite
_diffrn_radiation_source 'fine-focus sealed tube'
_diffrn_radiation_type MoK\a
_diffrn_radiation_wavelength 0.71073
_diffrn_reflns_av_R_equivalents 0.0384
_diffrn_reflns_av_sigmaI/netI 0.0730
_diffrn_reflns_limit_h_max 14
_diffrn_reflns_limit_h_min -14
_diffrn_reflns_limit_k_max 15
_diffrn_reflns_limit_k_min -13
_diffrn_reflns_limit_l_max 16
_diffrn_reflns_limit_l_min -16
_diffrn_reflns_number 9378
_diffrn_reflns_theta_full 27.59
_diffrn_reflns_theta_max 27.59
_diffrn_reflns_theta_min 1.71
_diffrn_standards_decay_% none
_exptl_absorpt_coefficient_mu 0.798
_exptl_absorpt_correction_T_max 0.954
_exptl_absorpt_correction_T_min 0.655
_exptl_absorpt_correction_type multi-scan
_exptl_absorpt_process_details SADABS
_exptl_crystal_colour yellow
_exptl_crystal_density_diffrn 1.410
_exptl_crystal_density_method 'not measured'
_exptl_crystal_description paralellopiped
_exptl_crystal_F_000 604
_exptl_crystal_size_max 0.58
_exptl_crystal_size_mid 0.24
_exptl_crystal_size_min 0.06
_refine_diff_density_max 1.324
_refine_diff_density_min -0.682
_refine_diff_density_rms 0.113
_refine_ls_extinction_method none
_refine_ls_goodness_of_fit_ref 1.098
_refine_ls_hydrogen_treatment riding
_refine_ls_matrix_type full
_refine_ls_number_parameters 307
_refine_ls_number_reflns 5969
_refine_ls_number_restraints 0
_refine_ls_restrained_S_all 1.098
_refine_ls_R_factor_all 0.0604
_refine_ls_R_factor_gt 0.0547
_refine_ls_shift/su_max 0.001
_refine_ls_shift/su_mean 0.000
_refine_ls_structure_factor_coef Fsqd
_refine_ls_weighting_details 'calc w=1/[\s^2^(Fo^2^)+(0.0395P)^2^+4.5030P] where P=(Fo^2^+2Fc^2^)/3'
_refine_ls_weighting_scheme calc
_refine_ls_wR_factor_gt 0.1591
_refine_ls_wR_factor_ref 0.1632
_reflns_number_gt 5318
_reflns_number_total 5969
_reflns_threshold_expression >2sigma(I)
_cod_data_source_file c8dt01467a2.cif
_cod_data_source_block bp1ccd
_cod_depositor_comments 'Adding full bibliography for 7046592--7046594.cif.'
_cod_database_code 7046592

loop_
_symmetry_equiv_pos_as_xyz
'x, y, z'
'-x, -y, -z'

loop_
_atom_site_label
_atom_site_type_symbol
_atom_site_fract_x
_atom_site_fract_y
_atom_site_fract_z
_atom_site_U_iso_or_equiv
_atom_site_adp_type
_atom_site_occupancy
_atom_site_symmetry_multiplicity
_atom_site_calc_flag
_atom_site_refinement_flags
Rh1 Rh 0.65637(4) 0.21783(4) 0.63787(3) 0.03372(13) Uani 1 1 d .
Cl1 Cl 0.44933(13) 0.38765(14) 0.68649(10) 0.0443(3) Uani 1 1 d .
P1 P 0.77010(12) 0.24777(13) 0.74321(10) 0.0350(3) Uani 1 1 d .
C1 C 0.6914(5) 0.2654(6) 0.8799(4) 0.0446(12) Uani 1 1 d .
H1A H 0.6858 0.1793 0.9297 0.054 Uiso 1 1 calc R
H1B H 0.7513 0.2801 0.9116 0.054 Uiso 1 1 calc R
C2 C 0.5492(6) 0.3807(6) 0.8792(4) 0.0439(11) Uani 1 1 d .
H2A H 0.5512 0.4629 0.8184 0.053 Uiso 1 1 calc R
H2B H 0.5317 0.3985 0.9489 0.053 Uiso 1 1 calc R
C3 C 0.8023(5) 0.4023(5) 0.6663(4) 0.0373(10) Uani 1 1 d .
C4 C 0.7798(5) 0.4694(5) 0.5528(4) 0.0419(11) Uani 1 1 d .
H4 H 0.7472 0.4358 0.5171 0.050 Uiso 1 1 calc R
C5 C 0.8056(6) 0.5866(6) 0.4920(5) 0.0513(13) Uani 1 1 d .
H5 H 0.7907 0.6304 0.4159 0.062 Uiso 1 1 calc R
C6 C 0.8523(6) 0.6369(6) 0.5437(6) 0.0541(14) Uani 1 1 d .
H6 H 0.8689 0.7153 0.5028 0.065 Uiso 1 1 calc R
C7 C 0.8755(7) 0.5716(6) 0.6577(6) 0.0566(14) Uani 1 1 d .
H7 H 0.9086 0.6055 0.6926 0.068 Uiso 1 1 calc R
C8 C 0.8490(6) 0.4558(6) 0.7185(5) 0.0470(12) Uani 1 1 d .
H8 H 0.8624 0.4133 0.7948 0.056 Uiso 1 1 calc R
C9 C 0.9397(5) 0.1109(5) 0.7832(4) 0.0394(10) Uani 1 1 d .
C10 C 1.0597(5) 0.1285(6) 0.7411(5) 0.0444(11) Uani 1 1 d .
H10 H 1.0566 0.2138 0.6916 0.053 Uiso 1 1 calc R
C11 C 1.1850(6) 0.0204(7) 0.7715(5) 0.0572(15) Uani 1 1 d .
H11 H 1.2651 0.0337 0.7432 0.069 Uiso 1 1 calc R
C12 C 1.1901(6) -0.1073(7) 0.8443(5) 0.0572(15) Uani 1 1 d .
H12 H 1.2739 -0.1801 0.8644 0.069 Uiso 1 1 calc R
C13 C 1.0721(7) -0.1263(7) 0.8867(5) 0.0613(17) Uani 1 1 d .
H13 H 1.0759 -0.2120 0.9355 0.074 Uiso 1 1 calc R
C14 C 0.9463(6) -0.0178(6) 0.8571(5) 0.0536(14) Uani 1 1 d .
H14 H 0.8664 -0.0313 0.8866 0.064 Uiso 1 1 calc R
C15 C 0.4193(6) 0.2087(5) 0.9307(4) 0.0432(11) Uani 1 1 d .
H15 H 0.5078 0.1394 0.9157 0.052 Uiso 1 1 calc R
C16 C 0.4015(7) 0.1903(6) 1.0569(5) 0.0543(14) Uani 1 1 d .
H16A H 0.3930 0.1040 1.1003 0.065 Uiso 1 1 calc R
H16B H 0.4836 0.1838 1.0771 0.065 Uiso 1 1 calc R
C17 C 0.2781(8) 0.3053(6) 1.0913(5) 0.0625(17) Uani 1 1 d .
H17A H 0.1973 0.2887 1.1001 0.075 Uiso 1 1 calc R
H17B H 0.2916 0.2995 1.1640 0.075 Uiso 1 1 calc R
C18 C 0.2514(6) 0.4512(6) 1.0092(5) 0.0518(13) Uani 1 1 d .
H18A H 0.3111 0.4820 1.0238 0.062 Uiso 1 1 calc R
H18B H 0.1583 0.5108 1.0248 0.062 Uiso 1 1 calc R
C19 C 0.2721(6) 0.4694(5) 0.8824(4) 0.0442(11) Uani 1 1 d .
H19 H 0.2702 0.5611 0.8384 0.053 Uiso 1 1 calc R
C20 C 0.3082(6) 0.1934(6) 0.8947(6) 0.0555(14) Uani 1 1 d .
H20A H 0.3039 0.1067 0.9442 0.067 Uiso 1 1 calc R
H20B H 0.3343 0.1894 0.8193 0.067 Uiso 1 1 calc R
C21 C 0.1653(6) 0.3079(7) 0.8954(7) 0.0644(17) Uani 1 1 d .
H21A H 0.1257 0.2925 0.9724 0.077 Uiso 1 1 calc R
H21B H 0.1084 0.3025 0.8533 0.077 Uiso 1 1 calc R
C22 C 0.1627(6) 0.4543(7) 0.8449(5) 0.0571(15) Uani 1 1 d .
H22A H 0.1726 0.4813 0.7636 0.069 Uiso 1 1 calc R
H22B H 0.0743 0.5174 0.8653 0.069 Uiso 1 1 calc R
C23 C 0.5625(6) 0.2442(6) 0.4915(4) 0.0469(12) Uani 1 1 d .
H23 H 0.5089 0.3350 0.4864 0.056 Uiso 1 1 calc R
C24 C 0.5379(7) 0.1443(6) 0.5838(5) 0.0531(14) Uani 1 1 d .
H24 H 0.4662 0.1728 0.6350 0.064 Uiso 1 1 calc R
C25 C 0.6168(9) -0.0082(7) 0.6100(6) 0.073(2) Uani 1 1 d .
H25A H 0.5894 -0.0364 0.5625 0.087 Uiso 1 1 calc R
H25B H 0.5934 -0.0553 0.6875 0.087 Uiso 1 1 calc R
C26 C 0.7707(9) -0.0518(6) 0.5926(6) 0.070(2) Uani 1 1 d .
H26A H 0.8146 -0.1463 0.6408 0.084 Uiso 1 1 calc R
H26B H 0.7999 -0.0477 0.5153 0.084 Uiso 1 1 calc R
C27 C 0.8173(6) 0.0360(6) 0.6177(5) 0.0533(14) Uani 1 1 d .
H27 H 0.8334 0.0128 0.6916 0.064 Uiso 1 1 calc R
C28 C 0.8378(6) 0.1508(6) 0.5362(5) 0.0526(14) Uani 1 1 d .
H28 H 0.8735 0.1942 0.5589 0.063 Uiso 1 1 calc R
C29 C 0.8059(7) 0.2095(7) 0.4140(5) 0.0648(18) Uani 1 1 d .
H29A H 0.8782 0.1529 0.3740 0.078 Uiso 1 1 calc R
H29B H 0.8053 0.3007 0.3808 0.078 Uiso 1 1 calc R
C30 C 0.6701(7) 0.2180(7) 0.3976(5) 0.0604(16) Uani 1 1 d .
H30A H 0.6369 0.2910 0.3276 0.073 Uiso 1 1 calc R
H30B H 0.6848 0.1327 0.3912 0.073 Uiso 1 1 calc R
B1 B 0.4226(6) 0.3577(6) 0.8659(4) 0.0384(11) Uani 1 1 d .

loop_
_atom_site_aniso_label
_atom_site_aniso_U_11
_atom_site_aniso_U_22
_atom_site_aniso_U_33
_atom_site_aniso_U_23
_atom_site_aniso_U_13
_atom_site_aniso_U_12
Rh1 0.0332(2) 0.0337(2) 0.0320(2) -0.01275(14) -0.00266(14) -0.01040(15)
Cl1 0.0362(6) 0.0517(7) 0.0370(6) -0.0197(5) -0.0026(5) -0.0075(5)
P1 0.0314(6) 0.0381(6) 0.0323(5) -0.0108(4) -0.0017(4) -0.0130(5)
C1 0.038(3) 0.065(3) 0.034(2) -0.018(2) 0.000(2) -0.023(2)
C2 0.046(3) 0.053(3) 0.042(3) -0.025(2) 0.003(2) -0.023(2)
C3 0.034(2) 0.034(2) 0.039(2) -0.0124(18) -0.0018(19) -0.0099(19)
C4 0.039(3) 0.042(3) 0.041(2) -0.012(2) -0.004(2) -0.014(2)
C5 0.047(3) 0.041(3) 0.047(3) -0.007(2) -0.001(2) -0.011(2)
C6 0.053(3) 0.035(3) 0.070(4) -0.021(2) 0.009(3) -0.019(2)
C7 0.062(4) 0.049(3) 0.069(4) -0.026(3) 0.000(3) -0.027(3)
C8 0.054(3) 0.047(3) 0.044(3) -0.018(2) -0.004(2) -0.022(3)
C9 0.038(2) 0.045(3) 0.034(2) -0.0100(19) -0.0050(19) -0.016(2)
C10 0.039(3) 0.047(3) 0.049(3) -0.020(2) 0.001(2) -0.019(2)
C11 0.034(3) 0.080(4) 0.062(4) -0.037(3) 0.000(3) -0.018(3)
C12 0.046(3) 0.059(4) 0.053(3) -0.019(3) -0.017(3) -0.003(3)
C13 0.058(4) 0.049(3) 0.052(3) 0.002(3) -0.018(3) -0.012(3)
C14 0.043(3) 0.051(3) 0.052(3) 0.000(2) -0.011(2) -0.019(3)
C15 0.041(3) 0.038(2) 0.047(3) -0.016(2) -0.001(2) -0.012(2)
C16 0.060(4) 0.044(3) 0.047(3) -0.011(2) -0.001(3) -0.018(3)
C17 0.070(4) 0.052(3) 0.047(3) -0.014(3) 0.006(3) -0.017(3)
C18 0.050(3) 0.053(3) 0.046(3) -0.028(2) 0.012(2) -0.014(3)
C19 0.041(3) 0.041(3) 0.043(3) -0.017(2) 0.005(2) -0.012(2)
C20 0.053(3) 0.054(3) 0.066(4) -0.023(3) 0.003(3) -0.028(3)
C21 0.041(3) 0.077(4) 0.083(5) -0.032(4) 0.001(3) -0.029(3)
C22 0.034(3) 0.065(4) 0.059(3) -0.021(3) -0.001(2) -0.010(3)
C23 0.050(3) 0.048(3) 0.041(3) -0.020(2) -0.011(2) -0.011(2)
C24 0.064(4) 0.060(3) 0.046(3) -0.021(3) -0.010(3) -0.029(3)
C25 0.111(7) 0.054(4) 0.072(4) -0.016(3) -0.030(4) -0.042(4)
C26 0.098(6) 0.035(3) 0.069(4) -0.016(3) -0.028(4) -0.012(3)
C27 0.050(3) 0.042(3) 0.055(3) -0.024(2) -0.011(3) 0.002(2)
C28 0.043(3) 0.052(3) 0.052(3) -0.030(3) 0.001(2) -0.003(2)
C29 0.063(4) 0.069(4) 0.044(3) -0.026(3) 0.012(3) -0.015(3)
C30 0.071(4) 0.055(3) 0.041(3) -0.019(2) -0.008(3) -0.010(3)
B1 0.040(3) 0.043(3) 0.032(2) -0.016(2) 0.003(2) -0.017(2)

loop_
_atom_type_symbol
_atom_type_description
_atom_type_scat_dispersion_real
_atom_type_scat_dispersion_imag
_atom_type_scat_source
C C 0.0033 0.0016 'International Tables Vol C Tables 4.2.6.8 and 6.1.1.4'
H H 0.0000 0.0000 'International Tables Vol C Tables 4.2.6.8 and 6.1.1.4'
B B 0.0013 0.0007 'International Tables Vol C Tables 4.2.6.8 and 6.1.1.4'
P P 0.1023 0.0942 'International Tables Vol C Tables 4.2.6.8 and 6.1.1.4'
Cl Cl 0.1484 0.1585 'International Tables Vol C Tables 4.2.6.8 and 6.1.1.4'
Rh Rh -1.1178 0.9187 'International Tables Vol C Tables 4.2.6.8 and 6.1.1.4'

loop_
_geom_angle_atom_site_label_1
_geom_angle_atom_site_label_2
_geom_angle_atom_site_label_3
_geom_angle
C28 Rh1 C27 38.7(2)
C28 Rh1 C24 96.9(3)
C27 Rh1 C24 81.1(3)
C28 Rh1 C23 81.5(2)
C27 Rh1 C23 88.6(2)
C24 Rh1 C23 35.6(2)
C28 Rh1 P1 90.77(18)
C27 Rh1 P1 96.09(18)
C24 Rh1 P1 163.22(15)
C23 Rh1 P1 161.17(16)
C28 Rh1 Cl1 153.93(17)
C27 Rh1 Cl1 166.65(19)
C24 Rh1 Cl1 90.45(18)
C23 Rh1 Cl1 90.47(15)
P1 Rh1 Cl1 89.07(5)
B1 Cl1 Rh1 112.55(16)
C3 P1 C1 104.1(3)
C3 P1 C9 104.2(2)
C1 P1 C9 100.6(2)
C3 P1 Rh1 110.74(16)
C1 P1 Rh1 119.14(18)
C9 P1 Rh1 116.37(18)
C2 C1 P1 116.1(4)
C1 C2 B1 117.9(4)
C4 C3 C8 118.7(5)
C4 C3 P1 119.6(4)
C8 C3 P1 121.7(4)
C3 C4 C5 120.5(5)
C6 C5 C4 120.2(5)
C5 C6 C7 120.4(5)
C8 C7 C6 119.5(6)
C7 C8 C3 120.6(5)
C10 C9 C14 118.8(5)
C10 C9 P1 123.4(4)
C14 C9 P1 117.8(4)
C9 C10 C11 120.9(5)
C12 C11 C10 119.7(6)
C13 C12 C11 120.0(6)
C12 C13 C14 120.4(6)
C13 C14 C9 120.2(6)
C20 C15 C16 112.9(5)
C20 C15 B1 113.2(4)
C16 C15 B1 104.7(4)
C17 C16 C15 115.4(5)
C18 C17 C16 115.5(5)
C17 C18 C19 115.8(5)
C22 C19 C18 112.6(5)
C22 C19 B1 112.9(5)
C18 C19 B1 105.3(4)
C15 C20 C21 115.3(5)
C20 C21 C22 114.1(5)
C19 C22 C21 114.9(5)
C24 C23 C30 124.8(6)
C24 C23 Rh1 71.4(3)
C30 C23 Rh1 110.2(4)
C23 C24 C25 125.8(6)
C23 C24 Rh1 73.0(3)
C25 C24 Rh1 107.4(4)
C24 C25 C26 113.3(6)
C27 C26 C25 113.3(6)
C28 C27 C26 124.0(6)
C28 C27 Rh1 70.6(3)
C26 C27 Rh1 113.9(5)
C27 C28 C29 124.9(6)
C27 C28 Rh1 70.8(3)
C29 C28 Rh1 109.9(4)
C28 C29 C30 114.0(5)
C23 C30 C29 113.7(5)
C2 B1 C19 117.5(5)
C2 B1 C15 118.6(5)
C19 B1 C15 107.4(4)
C2 B1 Cl1 101.1(3)
C19 B1 Cl1 104.4(3)
C15 B1 Cl1 106.0(3)

loop_
_geom_bond_atom_site_label_1
_geom_bond_atom_site_label_2
_geom_bond_distance
Rh1 C28 2.120(6)
Rh1 C27 2.123(5)
Rh1 C24 2.226(6)
Rh1 C23 2.246(5)
Rh1 P1 2.2949(13)
Rh1 Cl1 2.3936(13)
Cl1 B1 2.188(5)
P1 C3 1.824(5)
P1 C1 1.833(5)
P1 C9 1.844(5)
C1 C2 1.530(8)
C2 B1 1.605(8)
C3 C4 1.389(7)
C3 C8 1.394(7)
C4 C5 1.395(8)
C5 C6 1.360(9)
C6 C7 1.396(9)
C7 C8 1.385(8)
C9 C10 1.380(7)
C9 C14 1.395(7)
C10 C11 1.389(8)
C11 C12 1.387(9)
C12 C13 1.368(9)
C13 C14 1.393(8)
C15 C20 1.524(8)
C15 C16 1.548(8)
C15 B1 1.608(7)
C16 C17 1.542(9)
C17 C18 1.531(8)
C18 C19 1.552(7)
C19 C22 1.517(8)
C19 B1 1.607(8)
C20 C21 1.534(9)
C21 C22 1.551(10)
C23 C24 1.367(8)
C23 C30 1.506(8)
C24 C25 1.508(9)
C25 C26 1.524(12)
C26 C27 1.508(9)
C27 C28 1.406(9)
C28 C29 1.519(8)
C29 C30 1.524(11)
